data_4107167
loop_
_publ_author_name
'Shibu Abraham'
'Richard G. Weiss'

_publ_contact_author_email weissr@georgetown.edu
_publ_contact_author_name 'Richard G. Weiss'
_publ_section_title
;
 'Remote' Adiabatic Photoinduced Deprotonation and Aggregate Formation of
 Amphiphilic N-Alkyl-N-methyl-3-(pyren-1-yl)propan-1-ammonium Chloride
 Salts
;
_journal_name_full 'Journal of the American Chemical Society'
_journal_page_first 19250
_journal_page_last 19256
_journal_paper_doi 10.1021/ja208674s
_journal_volume 133
_journal_year 2011
_chemical_formula_sum 'C32 H44 Cl N'
_chemical_formula_weight 478.13
_chemical_melting_point 453(1)
_space_group_IT_number 14
_symmetry_cell_setting monoclinic
_symmetry_Int_Tables_number 14
_symmetry_space_group_name_Hall '-P 2ybc'
_symmetry_space_group_name_H-M 'P 1 21/c 1'
_atom_sites_solution_hydrogens geom
_atom_sites_solution_primary direct
_atom_sites_solution_secondary difmap
_audit_creation_method SHELXL-97
_cell_angle_alpha 90.00
_cell_angle_beta 90.8500(10)
_cell_angle_gamma 90.00
_cell_formula_units_Z 8
_cell_length_a 44.004(2)
_cell_length_b 12.4437(7)
_cell_length_c 10.1127(5)
_cell_measurement_reflns_used 50754
_cell_measurement_temperature 100(2)
_cell_measurement_theta_max 57.283
_cell_measurement_theta_min 5.198
_cell_volume 5536.8(5)
_computing_cell_refinement 'SAINT, Bruker-AXS'
_computing_data_collection 'APEX, Bruker-AXS'
_computing_data_reduction 'SAINT, Bruker-AXS'
_computing_structure_refinement 'SHELXL-97 (Sheldrick, 1997)'
_computing_structure_solution 'SHELXS-97 (Sheldrick, 1990)'
_diffrn_ambient_temperature 100(2)
_diffrn_measured_fraction_theta_full 0.998
_diffrn_measured_fraction_theta_max 0.985
_diffrn_measurement_device_type 'Siemens SMART, Bruker APEXII CCD'
_diffrn_measurement_method 'omega scans'
_diffrn_radiation_monochromator graphite
_diffrn_radiation_probe x-ray
_diffrn_radiation_type MoK\a
_diffrn_radiation_wavelength 0.71073
_diffrn_reflns_av_R_equivalents 0.0348
_diffrn_reflns_av_sigmaI/netI 0.0354
_diffrn_reflns_limit_h_max 55
_diffrn_reflns_limit_h_min -57
_diffrn_reflns_limit_k_max 16
_diffrn_reflns_limit_k_min -16
_diffrn_reflns_limit_l_max 13
_diffrn_reflns_limit_l_min -13
_diffrn_reflns_number 48928
_diffrn_reflns_theta_full 25.00
_diffrn_reflns_theta_max 28.00
_diffrn_reflns_theta_min 1.39
_diffrn_source 'fine-focus sealed tube'
_exptl_absorpt_coefficient_mu 0.158
_exptl_absorpt_correction_T_max 0.4317
_exptl_absorpt_correction_T_min 0.3791
_exptl_absorpt_correction_type empirical
_exptl_absorpt_process_details 'SADABS, G. Sheldrick (1999)'
_exptl_crystal_colour 'pale yellow'
_exptl_crystal_density_diffrn 1.147
_exptl_crystal_description plate
_exptl_crystal_F_000 2080
_exptl_crystal_size_max 0.53
_exptl_crystal_size_mid 0.52
_exptl_crystal_size_min 0.14
_refine_diff_density_max 0.377
_refine_diff_density_min -0.228
_refine_diff_density_rms 0.049
_refine_ls_extinction_method none
_refine_ls_goodness_of_fit_ref 1.027
_refine_ls_hydrogen_treatment mixed
_refine_ls_matrix_type full
_refine_ls_number_parameters 625
_refine_ls_number_reflns 13179
_refine_ls_number_restraints 0
_refine_ls_restrained_S_all 1.027
_refine_ls_R_factor_all 0.0717
_refine_ls_R_factor_gt 0.0495
_refine_ls_shift/su_max 0.001
_refine_ls_shift/su_mean 0.000
_refine_ls_structure_factor_coef Fsqd
_refine_ls_weighting_details 'calc w=1/[\s^2^(Fo^2^)+(0.0487P)^2^+2.9190P] where P=(Fo^2^+2Fc^2^)/3'
_refine_ls_weighting_scheme calc
_refine_ls_wR_factor_gt 0.1120
_refine_ls_wR_factor_ref 0.1201
_reflns_number_gt 9784
_reflns_number_total 13179
_reflns_threshold_expression >2sigma(I)
_cod_data_source_file ja208674s_si_002.cif
_cod_data_source_block c:\frames\guest\work\09215
_cod_original_cell_volume 5536.9(5)
_cod_original_sg_symbol_H-M 'P 21/c'
_cod_database_code 4107167

loop_
_symmetry_equiv_pos_as_xyz
'x, y, z'
'-x, y+1/2, -z+1/2'
'-x, -y, -z'
'x, -y-1/2, z-1/2'

loop_
_atom_site_label
_atom_site_type_symbol
_atom_site_fract_x
_atom_site_fract_y
_atom_site_fract_z
_atom_site_U_iso_or_equiv
_atom_site_adp_type
_atom_site_occupancy
_atom_site_symmetry_multiplicity
_atom_site_calc_flag
_atom_site_refinement_flags
C8 C 0.13689(4) 0.30326(14) 0.28146(16) 0.0224(4) Uani 1 1 d .
H8A H 0.1321 0.2481 0.2138 0.027 Uiso 1 1 calc R
H8B H 0.1331 0.3746 0.2411 0.027 Uiso 1 1 calc R
C6 C 0.19170(4) 0.31079(15) 0.20434(17) 0.0242(4) Uani 1 1 d .
H6A H 0.1886 0.3838 0.1678 0.029 Uiso 1 1 calc R
H6B H 0.1864 0.2585 0.1339 0.029 Uiso 1 1 calc R
C28 C -0.07082(3) 0.44868(12) 0.84077(15) 0.0157(3) Uani 1 1 d .
H28 H -0.0532 0.4532 0.7882 0.019 Uiso 1 1 calc R
C9 C 0.11557(4) 0.28883(14) 0.39762(15) 0.0210(3) Uani 1 1 d .
H9A H 0.1203 0.3440 0.4654 0.025 Uiso 1 1 calc R
H9B H 0.1192 0.2174 0.4381 0.025 Uiso 1 1 calc R
C10 C 0.08212(4) 0.29785(13) 0.35705(15) 0.0190(3) Uani 1 1 d .
H10A H 0.0775 0.2427 0.2891 0.023 Uiso 1 1 calc R
H10B H 0.0786 0.3692 0.3163 0.023 Uiso 1 1 calc R
C30 C -0.12521(3) 0.40796(12) 0.86232(16) 0.0169(3) Uani 1 1 d .
C27 C -0.06897(4) 0.47621(12) 0.97007(15) 0.0169(3) Uani 1 1 d .
H27 H -0.0499 0.4983 1.0063 0.020 Uiso 1 1 calc R
N1 N 0.00421(3) 0.27608(10) 0.52448(12) 0.0141(3) Uani 1 1 d .
C31 C -0.12317(3) 0.43941(12) 0.99791(15) 0.0160(3) Uani 1 1 d .
C7 C 0.17036(4) 0.29458(15) 0.31976(17) 0.0256(4) Uani 1 1 d .
H7A H 0.1742 0.2228 0.3588 0.031 Uiso 1 1 calc R
H7B H 0.1751 0.3489 0.3885 0.031 Uiso 1 1 calc R
C17 C -0.10157(4) 0.38272(13) 0.64595(16) 0.0186(3) Uani 1 1 d .
C29 C -0.09900(3) 0.41255(12) 0.78074(15) 0.0159(3) Uani 1 1 d .
C32 C -0.14938(4) 0.43643(13) 1.07876(16) 0.0206(3) Uani 1 1 d .
C26 C -0.09498(4) 0.47296(12) 1.05415(15) 0.0161(3) Uani 1 1 d .
C4 C 0.24713(4) 0.30862(14) 0.12794(17) 0.0249(4) Uani 1 1 d .
H4A H 0.2675 0.2839 0.1576 0.030 Uiso 1 1 calc R
H4B H 0.2403 0.2610 0.0549 0.030 Uiso 1 1 calc R
C24 C -0.11896(4) 0.49910(14) 1.26507(17) 0.0242(4) Uani 1 1 d .
H24 H -0.1176 0.5192 1.3556 0.029 Uiso 1 1 calc R
C20 C -0.15355(4) 0.37357(13) 0.80845(17) 0.0204(3) Uani 1 1 d .
C5 C 0.22510(4) 0.29722(15) 0.24266(17) 0.0261(4) Uani 1 1 d .
H5A H 0.2279 0.2253 0.2829 0.031 Uiso 1 1 calc R
H5B H 0.2304 0.3514 0.3109 0.031 Uiso 1 1 calc R
C16 C -0.07490(4) 0.38748(13) 0.55412(15) 0.0200(3) Uani 1 1 d .
H16A H -0.0649 0.4584 0.5642 0.024 Uiso 1 1 calc R
H16B H -0.0826 0.3821 0.4619 0.024 Uiso 1 1 calc R
C15 C -0.05113(4) 0.29971(12) 0.57730(15) 0.0173(3) Uani 1 1 d .
H15A H -0.0416 0.3091 0.6658 0.021 Uiso 1 1 calc R
H15B H -0.0611 0.2284 0.5749 0.021 Uiso 1 1 calc R
C18 C -0.12973(4) 0.34792(14) 0.59733(17) 0.0237(4) Uani 1 1 d .
H18 H -0.1315 0.3266 0.5073 0.028 Uiso 1 1 calc R
C12 C 0.02773(4) 0.29389(12) 0.42096(14) 0.0161(3) Uani 1 1 d .
H12A H 0.0249 0.3666 0.3829 0.019 Uiso 1 1 calc R
H12B H 0.0244 0.2411 0.3489 0.019 Uiso 1 1 calc R
C25 C -0.09318(4) 0.50199(13) 1.18770(16) 0.0207(3) Uani 1 1 d .
H25 H -0.0743 0.5237 1.2255 0.025 Uiso 1 1 calc R
C14 C -0.02682(4) 0.30489(13) 0.47152(15) 0.0172(3) Uani 1 1 d .
H14A H -0.0324 0.2550 0.3988 0.021 Uiso 1 1 calc R
H14B H -0.0262 0.3785 0.4344 0.021 Uiso 1 1 calc R
C23 C -0.14665(4) 0.46718(14) 1.21127(17) 0.0252(4) Uani 1 1 d .
H23 H -0.1641 0.4662 1.2655 0.030 Uiso 1 1 calc R
C22 C -0.17772(4) 0.40158(14) 1.02051(18) 0.0250(4) Uani 1 1 d .
H22 H -0.1954 0.3999 1.0731 0.030 Uiso 1 1 calc R
C19 C -0.15512(4) 0.34347(14) 0.67607(18) 0.0253(4) Uani 1 1 d .
H19 H -0.1739 0.3195 0.6392 0.030 Uiso 1 1 calc R
C21 C -0.17964(4) 0.37130(14) 0.89278(18) 0.0245(4) Uani 1 1 d .
H21 H -0.1986 0.3479 0.8575 0.029 Uiso 1 1 calc R
C3 C 0.24975(4) 0.42244(15) 0.0757(2) 0.0319(4) Uani 1 1 d .
H3A H 0.2555 0.4703 0.1501 0.038 Uiso 1 1 calc R
H3B H 0.2295 0.4456 0.0427 0.038 Uiso 1 1 calc R
C2 C 0.27250(4) 0.43762(15) -0.03426(19) 0.0292(4) Uani 1 1 d .
H2A H 0.2927 0.4117 -0.0035 0.035 Uiso 1 1 calc R
H2B H 0.2662 0.3934 -0.1113 0.035 Uiso 1 1 calc R
C1 C 0.27527(5) 0.55373(16) -0.0775(2) 0.0388(5) Uani 1 1 d .
H1A H 0.2552 0.5807 -0.1052 0.058 Uiso 1 1 calc R
H1B H 0.2893 0.5585 -0.1517 0.058 Uiso 1 1 calc R
H1C H 0.2831 0.5970 -0.0035 0.058 Uiso 1 1 calc R
Cl2 Cl 0.488804(9) 0.54810(3) 0.76850(4) 0.01779(9) Uani 1 1 d .
N2 N 0.49964(3) 0.72331(10) 0.97113(12) 0.0132(3) Uani 1 1 d .
C41 C 0.39118(4) 0.70395(14) 1.13786(15) 0.0194(3) Uani 1 1 d .
H41A H 0.3853 0.7693 1.0879 0.023 Uiso 1 1 calc R
H41B H 0.3861 0.6408 1.0824 0.023 Uiso 1 1 calc R
C40 C 0.37314(3) 0.69892(13) 1.26508(15) 0.0177(3) Uani 1 1 d .
H40A H 0.3807 0.6378 1.3190 0.021 Uiso 1 1 calc R
H40B H 0.3769 0.7656 1.3162 0.021 Uiso 1 1 calc R
C47 C 0.55378(4) 0.69656(12) 0.90062(15) 0.0169(3) Uani 1 1 d .
H47A H 0.5637 0.7680 0.9006 0.020 Uiso 1 1 calc R
H47B H 0.5431 0.6868 0.8147 0.020 Uiso 1 1 calc R
C42 C 0.42535(3) 0.70576(13) 1.16475(15) 0.0167(3) Uani 1 1 d .
H42A H 0.4311 0.6395 1.2131 0.020 Uiso 1 1 calc R
H42B H 0.4302 0.7675 1.2231 0.020 Uiso 1 1 calc R
C62 C 0.60185(3) 0.58735(12) 0.69115(15) 0.0152(3) Uani 1 1 d .
C61 C 0.62791(4) 0.59383(12) 0.60942(15) 0.0166(3) Uani 1 1 d .
C44 C 0.47787(3) 0.70462(12) 1.08138(14) 0.0148(3) Uani 1 1 d .
H44A H 0.4822 0.7572 1.1526 0.018 Uiso 1 1 calc R
H44B H 0.4815 0.6319 1.1181 0.018 Uiso 1 1 calc R
C60 C 0.62600(4) 0.56326(12) 0.47362(15) 0.0162(3) Uani 1 1 d .
C58 C 0.65616(4) 0.63019(13) 0.66328(16) 0.0195(3) Uani 1 1 d .
C53 C 0.59661(4) 0.49823(13) 0.28438(16) 0.0215(3) Uani 1 1 d .
H53 H 0.5779 0.4746 0.2464 0.026 Uiso 1 1 calc R
C50 C 0.57383(3) 0.54958(12) 0.63104(15) 0.0161(3) Uani 1 1 d .
H50 H 0.5561 0.5445 0.6835 0.019 Uiso 1 1 calc R
C39 C 0.33909(4) 0.68606(15) 1.24333(16) 0.0240(4) Uani 1 1 d .
H39A H 0.3352 0.6205 1.1903 0.029 Uiso 1 1 calc R
H39B H 0.3313 0.7483 1.1921 0.029 Uiso 1 1 calc R
C64 C 0.65226(4) 0.56941(13) 0.39280(16) 0.0199(3) Uani 1 1 d .
C46 C 0.53104(3) 0.69021(13) 1.01314(15) 0.0166(3) Uani 1 1 d .
H46A H 0.5304 0.6156 1.0469 0.020 Uiso 1 1 calc R
H46B H 0.5381 0.7372 1.0864 0.020 Uiso 1 1 calc R
C51 C 0.57214(4) 0.52123(12) 0.50204(15) 0.0172(3) Uani 1 1 d .
H51 H 0.5533 0.4970 0.4662 0.021 Uiso 1 1 calc R
C52 C 0.59802(4) 0.52675(12) 0.41794(15) 0.0169(3) Uani 1 1 d .
C36 C 0.27125(4) 0.64414(15) 1.48293(16) 0.0230(4) Uani 1 1 d .
H36A H 0.2762 0.7045 1.5433 0.028 Uiso 1 1 calc R
H36B H 0.2788 0.5772 1.5250 0.028 Uiso 1 1 calc R
C38 C 0.32184(4) 0.67805(14) 1.37224(16) 0.0217(3) Uani 1 1 d .
H38A H 0.3303 0.6177 1.4249 0.026 Uiso 1 1 calc R
H38B H 0.3252 0.7448 1.4236 0.026 Uiso 1 1 calc R
C55 C 0.64961(4) 0.53943(14) 0.25962(17) 0.0241(4) Uani 1 1 d .
H55 H 0.6669 0.5435 0.2047 0.029 Uiso 1 1 calc R
C49 C 0.60442(4) 0.61604(13) 0.82610(15) 0.0179(3) Uani 1 1 d .
C37 C 0.28783(4) 0.66091(15) 1.35326(16) 0.0234(4) Uani 1 1 d .
H37A H 0.2844 0.5974 1.2959 0.028 Uiso 1 1 calc R
H37B H 0.2790 0.7241 1.3072 0.028 Uiso 1 1 calc R
C63 C 0.63233(4) 0.65212(14) 0.87507(16) 0.0218(3) Uani 1 1 d .
H63 H 0.6340 0.6725 0.9654 0.026 Uiso 1 1 calc R
C54 C 0.62226(4) 0.50407(14) 0.20693(16) 0.0251(4) Uani 1 1 d .
H54 H 0.6210 0.4835 0.1165 0.030 Uiso 1 1 calc R
C56 C 0.68019(4) 0.60705(14) 0.45078(17) 0.0244(4) Uani 1 1 d .
H56 H 0.6978 0.6116 0.3976 0.029 Uiso 1 1 calc R
C57 C 0.68215(4) 0.63594(14) 0.57832(17) 0.0237(4) Uani 1 1 d .
H57 H 0.7010 0.6607 0.6134 0.028 Uiso 1 1 calc R
C59 C 0.65768(4) 0.65918(14) 0.79631(17) 0.0227(4) Uani 1 1 d .
H59 H 0.6763 0.6841 0.8333 0.027 Uiso 1 1 calc R
C48 C 0.57788(4) 0.60852(13) 0.91910(15) 0.0190(3) Uani 1 1 d .
H48A H 0.5858 0.6117 1.0112 0.023 Uiso 1 1 calc R
H48B H 0.5680 0.5377 0.9068 0.023 Uiso 1 1 calc R
C35 C 0.23677(4) 0.63686(15) 1.46566(17) 0.0259(4) Uani 1 1 d .
H35A H 0.2319 0.5832 1.3962 0.031 Uiso 1 1 calc R
H35B H 0.2289 0.7073 1.4351 0.031 Uiso 1 1 calc R
C34 C 0.22053(4) 0.60533(15) 1.59258(19) 0.0282(4) Uani 1 1 d .
H34A H 0.2282 0.6508 1.6662 0.034 Uiso 1 1 calc R
H34B H 0.1985 0.6197 1.5813 0.034 Uiso 1 1 calc R
C33 C 0.22506(5) 0.48781(16) 1.6289(2) 0.0349(5) Uani 1 1 d .
H33A H 0.2165 0.4423 1.5585 0.052 Uiso 1 1 calc R
H33B H 0.2148 0.4725 1.7120 0.052 Uiso 1 1 calc R
H33C H 0.2468 0.4729 1.6394 0.052 Uiso 1 1 calc R
C43 C 0.44467(4) 0.71397(13) 1.04125(15) 0.0172(3) Uani 1 1 d .
H43A H 0.4392 0.6557 0.9787 0.021 Uiso 1 1 calc R
H43B H 0.4410 0.7837 0.9968 0.021 Uiso 1 1 calc R
C45 C 0.49873(4) 0.83632(12) 0.92318(15) 0.0163(3) Uani 1 1 d .
H45A H 0.5031 0.8852 0.9971 0.024 Uiso 1 1 calc R
H45B H 0.4785 0.8520 0.8861 0.024 Uiso 1 1 calc R
H45C H 0.5140 0.8462 0.8548 0.024 Uiso 1 1 calc R
C13 C 0.00492(4) 0.16441(12) 0.57762(15) 0.0172(3) Uani 1 1 d .
H13A H 0.0023 0.1132 0.5047 0.026 Uiso 1 1 calc R
H13B H -0.0116 0.1551 0.6407 0.026 Uiso 1 1 calc R
H13C H 0.0245 0.1515 0.6225 0.026 Uiso 1 1 calc R
C11 C 0.06029(4) 0.28377(13) 0.47184(15) 0.0181(3) Uani 1 1 d .
H11A H 0.0634 0.2123 0.5129 0.022 Uiso 1 1 calc R
H11B H 0.0644 0.3393 0.5399 0.022 Uiso 1 1 calc R
Cl1 Cl 0.010775(9) 0.45114(3) 0.73198(3) 0.01680(9) Uani 1 1 d .
H1 H 0.0080(4) 0.3248(15) 0.5935(18) 0.022(5) Uiso 1 1 d .
H2 H 0.4943(4) 0.6759(16) 0.8996(19) 0.029(5) Uiso 1 1 d .

loop_
_atom_site_aniso_label
_atom_site_aniso_U_11
_atom_site_aniso_U_22
_atom_site_aniso_U_33
_atom_site_aniso_U_23
_atom_site_aniso_U_13
_atom_site_aniso_U_12
C8 0.0219(9) 0.0233(9) 0.0220(8) 0.0031(7) 0.0031(6) 0.0009(7)
C6 0.0207(9) 0.0277(9) 0.0242(9) 0.0021(7) 0.0027(7) 0.0010(7)
C28 0.0136(7) 0.0131(7) 0.0204(8) 0.0025(6) 0.0026(6) 0.0016(6)
C9 0.0218(8) 0.0241(9) 0.0171(8) -0.0020(6) 0.0026(6) -0.0021(7)
C10 0.0227(9) 0.0177(8) 0.0168(7) 0.0007(6) 0.0027(6) 0.0014(6)
C30 0.0148(8) 0.0136(7) 0.0224(8) 0.0028(6) 0.0005(6) 0.0012(6)
C27 0.0138(7) 0.0135(7) 0.0233(8) 0.0007(6) -0.0001(6) -0.0008(6)
N1 0.0192(7) 0.0114(6) 0.0119(6) 0.0000(5) 0.0010(5) -0.0002(5)
C31 0.0158(8) 0.0122(7) 0.0199(8) 0.0031(6) 0.0008(6) 0.0010(6)
C7 0.0233(9) 0.0297(10) 0.0239(9) -0.0015(7) 0.0028(7) -0.0028(7)
C17 0.0193(8) 0.0151(8) 0.0215(8) 0.0010(6) 0.0002(6) 0.0034(6)
C29 0.0161(8) 0.0112(7) 0.0205(8) 0.0021(6) 0.0002(6) 0.0009(6)
C32 0.0186(8) 0.0179(8) 0.0255(8) 0.0049(6) 0.0044(6) 0.0017(6)
C26 0.0174(8) 0.0114(7) 0.0197(8) 0.0025(6) 0.0022(6) 0.0022(6)
C4 0.0174(8) 0.0280(9) 0.0295(9) -0.0016(7) 0.0008(7) 0.0017(7)
C24 0.0299(10) 0.0238(9) 0.0190(8) -0.0001(7) 0.0034(7) 0.0053(7)
C20 0.0157(8) 0.0174(8) 0.0282(9) 0.0005(7) -0.0010(6) 0.0003(6)
C5 0.0222(9) 0.0303(10) 0.0259(9) -0.0001(7) 0.0003(7) 0.0003(7)
C16 0.0222(8) 0.0213(8) 0.0166(8) 0.0006(6) 0.0002(6) 0.0028(7)
C15 0.0197(8) 0.0145(8) 0.0177(7) 0.0009(6) 0.0019(6) 0.0002(6)
C18 0.0256(9) 0.0244(9) 0.0208(8) -0.0034(7) -0.0048(7) 0.0036(7)
C12 0.0218(8) 0.0153(8) 0.0114(7) 0.0008(6) 0.0033(6) 0.0002(6)
C25 0.0222(9) 0.0177(8) 0.0221(8) 0.0012(6) 0.0001(6) 0.0009(7)
C14 0.0201(8) 0.0171(8) 0.0143(7) 0.0005(6) -0.0007(6) 0.0014(6)
C23 0.0241(9) 0.0262(9) 0.0255(9) 0.0053(7) 0.0092(7) 0.0041(7)
C22 0.0153(8) 0.0253(9) 0.0345(10) 0.0046(7) 0.0064(7) -0.0001(7)
C19 0.0174(8) 0.0267(9) 0.0317(9) -0.0027(7) -0.0054(7) -0.0016(7)
C21 0.0124(8) 0.0234(9) 0.0378(10) 0.0027(7) -0.0009(7) -0.0023(7)
C3 0.0275(10) 0.0268(10) 0.0415(11) -0.0034(8) 0.0076(8) -0.0014(8)
C2 0.0237(9) 0.0271(10) 0.0369(10) 0.0022(8) 0.0025(8) 0.0004(8)
C1 0.0336(11) 0.0299(11) 0.0531(13) 0.0039(9) 0.0104(9) -0.0025(9)
Cl2 0.0264(2) 0.01177(18) 0.01515(17) -0.00193(13) -0.00131(14) -0.00066(15)
N2 0.0176(7) 0.0110(6) 0.0109(6) -0.0001(5) 0.0021(5) 0.0002(5)
C41 0.0182(8) 0.0250(9) 0.0150(7) 0.0000(6) 0.0019(6) -0.0016(7)
C40 0.0174(8) 0.0188(8) 0.0168(7) 0.0003(6) 0.0020(6) -0.0010(6)
C47 0.0194(8) 0.0142(8) 0.0172(7) 0.0005(6) 0.0039(6) -0.0006(6)
C42 0.0186(8) 0.0167(8) 0.0148(7) -0.0002(6) 0.0032(6) 0.0000(6)
C62 0.0158(8) 0.0104(7) 0.0194(8) 0.0009(6) 0.0005(6) 0.0017(6)
C61 0.0167(8) 0.0115(7) 0.0217(8) 0.0006(6) 0.0002(6) 0.0014(6)
C44 0.0181(8) 0.0139(7) 0.0126(7) 0.0011(6) 0.0036(6) -0.0002(6)
C60 0.0183(8) 0.0120(7) 0.0185(7) 0.0028(6) 0.0026(6) 0.0024(6)
C58 0.0164(8) 0.0167(8) 0.0253(8) 0.0011(6) 0.0001(6) -0.0002(6)
C53 0.0271(9) 0.0163(8) 0.0210(8) -0.0006(6) -0.0025(7) 0.0021(7)
C50 0.0155(8) 0.0122(7) 0.0205(8) 0.0018(6) 0.0026(6) 0.0006(6)
C39 0.0184(8) 0.0320(10) 0.0216(8) -0.0019(7) 0.0039(6) -0.0014(7)
C64 0.0191(8) 0.0155(8) 0.0252(8) 0.0041(6) 0.0056(6) 0.0039(6)
C46 0.0178(8) 0.0173(8) 0.0147(7) 0.0021(6) -0.0001(6) 0.0009(6)
C51 0.0165(8) 0.0121(7) 0.0230(8) 0.0012(6) -0.0017(6) -0.0001(6)
C52 0.0205(8) 0.0102(7) 0.0200(8) 0.0015(6) -0.0001(6) 0.0029(6)
C36 0.0164(8) 0.0275(9) 0.0251(9) 0.0042(7) 0.0026(6) 0.0008(7)
C38 0.0188(8) 0.0248(9) 0.0215(8) 0.0026(7) 0.0031(6) 0.0007(7)
C55 0.0273(9) 0.0227(9) 0.0226(8) 0.0043(7) 0.0101(7) 0.0077(7)
C49 0.0192(8) 0.0157(8) 0.0188(8) 0.0012(6) 0.0016(6) 0.0036(6)
C37 0.0174(8) 0.0291(9) 0.0236(8) -0.0002(7) 0.0024(6) -0.0009(7)
C63 0.0238(9) 0.0216(9) 0.0199(8) -0.0033(6) -0.0031(6) 0.0020(7)
C54 0.0361(10) 0.0227(9) 0.0167(8) 0.0006(7) 0.0028(7) 0.0072(8)
C56 0.0183(8) 0.0230(9) 0.0319(9) 0.0053(7) 0.0083(7) 0.0030(7)
C57 0.0153(8) 0.0215(9) 0.0343(10) 0.0021(7) 0.0022(7) -0.0013(7)
C59 0.0169(8) 0.0220(9) 0.0291(9) -0.0027(7) -0.0046(7) -0.0023(7)
C48 0.0212(8) 0.0200(8) 0.0160(7) 0.0023(6) 0.0021(6) 0.0040(7)
C35 0.0171(8) 0.0313(10) 0.0294(9) 0.0049(7) 0.0025(7) 0.0004(7)
C34 0.0189(9) 0.0297(10) 0.0362(10) 0.0069(8) 0.0092(7) 0.0044(7)
C33 0.0301(10) 0.0294(10) 0.0453(12) 0.0073(9) 0.0114(9) 0.0007(8)
C43 0.0200(8) 0.0172(8) 0.0143(7) 0.0013(6) 0.0017(6) -0.0004(6)
C45 0.0209(8) 0.0110(7) 0.0170(7) 0.0024(6) 0.0014(6) 0.0010(6)
C13 0.0239(8) 0.0122(7) 0.0157(7) 0.0028(6) 0.0029(6) 0.0004(6)
C11 0.0215(8) 0.0169(8) 0.0161(7) 0.0006(6) 0.0016(6) -0.0007(6)
Cl1 0.0222(2) 0.01304(18) 0.01517(17) -0.00213(13) -0.00008(14) -0.00046(14)

loop_
_atom_type_symbol
_atom_type_description
_atom_type_scat_dispersion_real
_atom_type_scat_dispersion_imag
_atom_type_scat_source
C C 0.0033 0.0016 'International Tables Vol C Tables 4.2.6.8 and 6.1.1.4'
N N 0.0061 0.0033 'International Tables Vol C Tables 4.2.6.8 and 6.1.1.4'
Cl Cl 0.1484 0.1585 'International Tables Vol C Tables 4.2.6.8 and 6.1.1.4'
H H 0.0000 0.0000 'International Tables Vol C Tables 4.2.6.8 and 6.1.1.4'

loop_
_geom_angle_atom_site_label_1
_geom_angle_atom_site_label_2
_geom_angle_atom_site_label_3
_geom_angle
C7 C8 C9 113.57(14)
C7 C8 H8A 108.9
C9 C8 H8A 108.9
C7 C8 H8B 108.9
C9 C8 H8B 108.9
H8A C8 H8B 107.7
C7 C6 C5 113.21(14)
C7 C6 H6A 108.9
C5 C6 H6A 108.9
C7 C6 H6B 108.9
C5 C6 H6B 108.9
H6A C6 H6B 107.7
C27 C28 C29 121.61(14)
C27 C28 H28 119.2
C29 C28 H28 119.2
C8 C9 C10 112.71(13)
C8 C9 H9A 109.0
C10 C9 H9A 109.1
C8 C9 H9B 109.0
C10 C9 H9B 109.0
H9A C9 H9B 107.8
C9 C10 C11 113.71(13)
C9 C10 H10A 108.8
C11 C10 H10A 108.8
C9 C10 H10B 108.8
C11 C10 H10B 108.8
H10A C10 H10B 107.7
C20 C30 C31 119.58(14)
C20 C30 C29 120.16(14)
C31 C30 C29 120.25(14)
C28 C27 C26 121.85(15)
C28 C27 H27 119.1
C26 C27 H27 119.1
C13 N1 C12 112.26(12)
C13 N1 C14 111.40(12)
C12 N1 C14 110.42(11)
C13 N1 H1 109.4(11)
C12 N1 H1 107.8(11)
C14 N1 H1 105.2(11)
C26 C31 C32 119.21(14)
C26 C31 C30 120.50(14)
C32 C31 C30 120.29(14)
C8 C7 C6 113.66(14)
C8 C7 H7A 108.8
C6 C7 H7A 108.8
C8 C7 H7B 108.8
C6 C7 H7B 108.8
H7A C7 H7B 107.7
C18 C17 C29 118.59(15)
C18 C17 C16 119.36(14)
C29 C17 C16 122.06(14)
C17 C29 C30 119.46(14)
C17 C29 C28 122.83(14)
C30 C29 C28 117.71(14)
C23 C32 C31 118.99(15)
C23 C32 C22 122.49(15)
C31 C32 C22 118.52(15)
C25 C26 C31 119.95(14)
C25 C26 C27 121.99(15)
C31 C26 C27 118.06(14)
C3 C4 C5 113.77(15)
C3 C4 H4A 108.8
C5 C4 H4A 108.8
C3 C4 H4B 108.8
C5 C4 H4B 108.8
H4A C4 H4B 107.7
C23 C24 C25 120.50(16)
C23 C24 H24 119.8
C25 C24 H24 119.8
C19 C20 C30 118.77(15)
C19 C20 C21 122.41(15)
C30 C20 C21 118.82(15)
C6 C5 C4 114.62(14)
C6 C5 H5A 108.6
C4 C5 H5A 108.6
C6 C5 H5B 108.6
C4 C5 H5B 108.6
H5A C5 H5B 107.6
C17 C16 C15 114.49(13)
C17 C16 H16A 108.6
C15 C16 H16A 108.6
C17 C16 H16B 108.6
C15 C16 H16B 108.6
H16A C16 H16B 107.6
C14 C15 C16 110.35(13)
C14 C15 H15A 109.6
C16 C15 H15A 109.6
C14 C15 H15B 109.6
C16 C15 H15B 109.6
H15A C15 H15B 108.1
C19 C18 C17 122.04(16)
C19 C18 H18 119.0
C17 C18 H18 119.0
N1 C12 C11 114.09(12)
N1 C12 H12A 108.7
C11 C12 H12A 108.7
N1 C12 H12B 108.7
C11 C12 H12B 108.7
H12A C12 H12B 107.6
C24 C25 C26 120.16(16)
C24 C25 H25 119.9
C26 C25 H25 119.9
N1 C14 C15 112.52(12)
N1 C14 H14A 109.1
C15 C14 H14A 109.1
N1 C14 H14B 109.1
C15 C14 H14B 109.1
H14A C14 H14B 107.8
C24 C23 C32 121.19(15)
C24 C23 H23 119.4
C32 C23 H23 119.4
C21 C22 C32 121.25(15)
C21 C22 H22 119.4
C32 C22 H22 119.4
C18 C19 C20 120.97(16)
C18 C19 H19 119.5
C20 C19 H19 119.5
C22 C21 C20 121.54(16)
C22 C21 H21 119.2
C20 C21 H21 119.2
C4 C3 C2 115.17(15)
C4 C3 H3A 108.5
C2 C3 H3A 108.5
C4 C3 H3B 108.5
C2 C3 H3B 108.5
H3A C3 H3B 107.5
C1 C2 C3 112.74(16)
C1 C2 H2A 109.0
C3 C2 H2A 109.0
C1 C2 H2B 109.0
C3 C2 H2B 109.0
H2A C2 H2B 107.8
C2 C1 H1A 109.5
C2 C1 H1B 109.5
H1A C1 H1B 109.5
C2 C1 H1C 109.5
H1A C1 H1C 109.5
H1B C1 H1C 109.5
C45 N2 C46 111.89(12)
C45 N2 C44 112.00(12)
C46 N2 C44 110.10(11)
C45 N2 H2 109.3(12)
C46 N2 H2 105.0(12)
C44 N2 H2 108.3(11)
C40 C41 C42 112.03(13)
C40 C41 H41A 109.2
C42 C41 H41A 109.2
C40 C41 H41B 109.2
C42 C41 H41B 109.2
H41A C41 H41B 107.9
C39 C40 C41 114.03(13)
C39 C40 H40A 108.7
C41 C40 H40A 108.7
C39 C40 H40B 108.7
C41 C40 H40B 108.7
H40A C40 H40B 107.6
C46 C47 C48 109.35(12)
C46 C47 H47A 109.8
C48 C47 H47A 109.8
C46 C47 H47B 109.8
C48 C47 H47B 109.8
H47A C47 H47B 108.3
C41 C42 C43 114.55(13)
C41 C42 H42A 108.6
C43 C42 H42A 108.6
C41 C42 H42B 108.6
C43 C42 H42B 108.6
H42A C42 H42B 107.6
C49 C62 C61 119.47(14)
C49 C62 C50 122.94(14)
C61 C62 C50 117.59(14)
C58 C61 C62 120.10(14)
C58 C61 C60 119.45(14)
C62 C61 C60 120.45(14)
N2 C44 C43 114.42(12)
N2 C44 H44A 108.7
C43 C44 H44A 108.7
N2 C44 H44B 108.7
C43 C44 H44B 108.7
H44A C44 H44B 107.6
C52 C60 C61 120.34(14)
C52 C60 C64 119.62(14)
C61 C60 C64 120.03(15)
C59 C58 C61 118.72(15)
C59 C58 C57 122.36(15)
C61 C58 C57 118.92(15)
C54 C53 C52 120.56(16)
C54 C53 H53 119.7
C52 C53 H53 119.7
C51 C50 C62 121.66(14)
C51 C50 H50 119.2
C62 C50 H50 119.2
C40 C39 C38 112.73(14)
C40 C39 H39A 109.0
C38 C39 H39A 109.0
C40 C39 H39B 109.0
C38 C39 H39B 109.0
H39A C39 H39B 107.8
C55 C64 C60 118.67(15)
C55 C64 C56 122.63(15)
C60 C64 C56 118.69(15)
N2 C46 C47 112.71(12)
N2 C46 H46A 109.0
C47 C46 H46A 109.0
N2 C46 H46B 109.0
C47 C46 H46B 109.0
H46A C46 H46B 107.8
C50 C51 C52 121.82(15)
C50 C51 H51 119.1
C52 C51 H51 119.1
C53 C52 C60 119.36(15)
C53 C52 C51 122.50(15)
C60 C52 C51 118.14(14)
C37 C36 C35 113.39(14)
C37 C36 H36A 108.9
C35 C36 H36A 108.9
C37 C36 H36B 108.9
C35 C36 H36B 108.9
H36A C36 H36B 107.7
C37 C38 C39 113.80(14)
C37 C38 H38A 108.8
C39 C38 H38A 108.8
C37 C38 H38B 108.8
C39 C38 H38B 108.8
H38A C38 H38B 107.7
C54 C55 C64 121.02(15)
C54 C55 H55 119.5
C64 C55 H55 119.5
C63 C49 C62 118.84(14)
C63 C49 C48 118.95(14)
C62 C49 C48 122.21(14)
C38 C37 C36 113.14(14)
C38 C37 H37A 109.0
C36 C37 H37A 109.0
C38 C37 H37B 109.0
C36 C37 H37B 109.0
H37A C37 H37B 107.8
C59 C63 C49 122.05(15)
C59 C63 H63 119.0
C49 C63 H63 119.0
C55 C54 C53 120.75(16)
C55 C54 H54 119.6
C53 C54 H54 119.6
C57 C56 C64 121.59(15)
C57 C56 H56 119.2
C64 C56 H56 119.2
C56 C57 C58 121.32(16)
C56 C57 H57 119.3
C58 C57 H57 119.3
C63 C59 C58 120.80(15)
C63 C59 H59 119.6
C58 C59 H59 119.6
C49 C48 C47 114.75(13)
C49 C48 H48A 108.6
C47 C48 H48A 108.6
C49 C48 H48B 108.6
C47 C48 H48B 108.6
H48A C48 H48B 107.6
C36 C35 C34 113.27(15)
C36 C35 H35A 108.9
C34 C35 H35A 108.9
C36 C35 H35B 108.9
C34 C35 H35B 108.9
H35A C35 H35B 107.7
C33 C34 C35 112.83(15)
C33 C34 H34A 109.0
C35 C34 H34A 109.0
C33 C34 H34B 109.0
C35 C34 H34B 109.0
H34A C34 H34B 107.8
C34 C33 H33A 109.5
C34 C33 H33B 109.5
H33A C33 H33B 109.5
C34 C33 H33C 109.5
H33A C33 H33C 109.5
H33B C33 H33C 109.5
C44 C43 C42 108.83(12)
C44 C43 H43A 109.9
C42 C43 H43A 109.9
C44 C43 H43B 109.9
C42 C43 H43B 109.9
H43A C43 H43B 108.3
N2 C45 H45A 109.5
N2 C45 H45B 109.5
H45A C45 H45B 109.5
N2 C45 H45C 109.5
H45A C45 H45C 109.5
H45B C45 H45C 109.5
N1 C13 H13A 109.5
N1 C13 H13B 109.5
H13A C13 H13B 109.5
N1 C13 H13C 109.5
H13A C13 H13C 109.5
H13B C13 H13C 109.5
C12 C11 C10 109.48(13)
C12 C11 H11A 109.8
C10 C11 H11A 109.8
C12 C11 H11B 109.8
C10 C11 H11B 109.8
H11A C11 H11B 108.2

loop_
_geom_bond_atom_site_label_1
_geom_bond_atom_site_label_2
_geom_bond_distance
C8 C7 1.521(2)
C8 C9 1.525(2)
C8 H8A 0.9900
C8 H8B 0.9900
C6 C7 1.522(2)
C6 C5 1.524(2)
C6 H6A 0.9900
C6 H6B 0.9900
C28 C27 1.353(2)
C28 C29 1.444(2)
C28 H28 0.9500
C9 C10 1.526(2)
C9 H9A 0.9900
C9 H9B 0.9900
C10 C11 1.528(2)
C10 H10A 0.9900
C10 H10B 0.9900
C30 C20 1.420(2)
C30 C31 1.427(2)
C30 C29 1.429(2)
C27 C26 1.437(2)
C27 H27 0.9500
N1 C13 1.4900(19)
N1 C12 1.4994(19)
N1 C14 1.503(2)
N1 H1 0.938(19)
C31 C26 1.420(2)
C31 C32 1.424(2)
C7 H7A 0.9900
C7 H7B 0.9900
C17 C18 1.395(2)
C17 C29 1.416(2)
C17 C16 1.508(2)
C32 C23 1.397(2)
C32 C22 1.438(2)
C26 C25 1.399(2)
C4 C3 1.517(3)
C4 C5 1.529(2)
C4 H4A 0.9900
C4 H4B 0.9900
C24 C23 1.385(3)
C24 C25 1.388(2)
C24 H24 0.9500
C20 C19 1.391(2)
C20 C21 1.441(2)
C5 H5A 0.9900
C5 H5B 0.9900
C16 C15 1.528(2)
C16 H16A 0.9900
C16 H16B 0.9900
C15 C14 1.525(2)
C15 H15A 0.9900
C15 H15B 0.9900
C18 C19 1.383(2)
C18 H18 0.9500
C12 C11 1.520(2)
C12 H12A 0.9900
C12 H12B 0.9900
C25 H25 0.9500
C14 H14A 0.9900
C14 H14B 0.9900
C23 H23 0.9500
C22 C21 1.347(3)
C22 H22 0.9500
C19 H19 0.9500
C21 H21 0.9500
C3 C2 1.519(2)
C3 H3A 0.9900
C3 H3B 0.9900
C2 C1 1.515(3)
C2 H2A 0.9900
C2 H2B 0.9900
C1 H1A 0.9800
C1 H1B 0.9800
C1 H1C 0.9800
N2 C45 1.4879(18)
N2 C46 1.497(2)
N2 C44 1.4989(18)
N2 H2 0.96(2)
C41 C40 1.523(2)
C41 C42 1.524(2)
C41 H41A 0.9900
C41 H41B 0.9900
C40 C39 1.519(2)
C40 H40A 0.9900
C40 H40B 0.9900
C47 C46 1.528(2)
C47 C48 1.534(2)
C47 H47A 0.9900
C47 H47B 0.9900
C42 C43 1.525(2)
C42 H42A 0.9900
C42 H42B 0.9900
C62 C49 1.414(2)
C62 C61 1.426(2)
C62 C50 1.445(2)
C61 C58 1.424(2)
C61 C60 1.426(2)
C44 C43 1.515(2)
C44 H44A 0.9900
C44 H44B 0.9900
C60 C52 1.421(2)
C60 C64 1.427(2)
C58 C59 1.393(2)
C58 C57 1.442(2)
C53 C54 1.385(2)
C53 C52 1.397(2)
C53 H53 0.9500
C50 C51 1.352(2)
C50 H50 0.9500
C39 C38 1.522(2)
C39 H39A 0.9900
C39 H39B 0.9900
C64 C55 1.401(2)
C64 C56 1.433(2)
C46 H46A 0.9900
C46 H46B 0.9900
C51 C52 1.433(2)
C51 H51 0.9500
C36 C37 1.524(2)
C36 C35 1.527(2)
C36 H36A 0.9900
C36 H36B 0.9900
C38 C37 1.521(2)
C38 H38A 0.9900
C38 H38B 0.9900
C55 C54 1.381(3)
C55 H55 0.9500
C49 C63 1.392(2)
C49 C48 1.513(2)
C37 H37A 0.9900
C37 H37B 0.9900
C63 C59 1.383(2)
C63 H63 0.9500
C54 H54 0.9500
C56 C57 1.341(2)
C56 H56 0.9500
C57 H57 0.9500
C59 H59 0.9500
C48 H48A 0.9900
C48 H48B 0.9900
C35 C34 1.530(2)
C35 H35A 0.9900
C35 H35B 0.9900
C34 C33 1.520(3)
C34 H34A 0.9900
C34 H34B 0.9900
C33 H33A 0.9800
C33 H33B 0.9800
C33 H33C 0.9800
C43 H43A 0.9900
C43 H43B 0.9900
C45 H45A 0.9800
C45 H45B 0.9800
C45 H45C 0.9800
C13 H13A 0.9800
C13 H13B 0.9800
C13 H13C 0.9800
C11 H11A 0.9900
C11 H11B 0.9900
